data_4026018
loop_
_publ_author_name
'K. V. Sajna'
'Ramesh Kotikalapudi'
'Manab Chakravarty'
'N. N. Bhuvan Kumar'
'K. C. Kumara Swamy'

_publ_section_title
;
 Cycloaddition Reactions of Allenylphosphonates and Related Allenes with
 Dialkyl Acetylenedicarboxylates, 1,3-Diphenylisobenzofuran, and
 Anthracene
;
_journal_name_full 'Journal of Organic Chemistry'
_journal_page_first 920
_journal_page_last 938
_journal_paper_doi 10.1021/jo102240u
_journal_volume 76
_journal_year 2011
_chemical_formula_sum 'C21 H25 O7 P'
_chemical_formula_weight 420.38
_chemical_name_systematic
; 
 ? 
;
_space_group_IT_number 13
_symmetry_cell_setting monoclinic
_symmetry_space_group_name_Hall '-P 2yc'
_symmetry_space_group_name_H-M 'P 1 2/c 1'
_atom_sites_solution_hydrogens geom
_atom_sites_solution_primary direct
_atom_sites_solution_secondary difmap
_audit_creation_method SHELXL-97
_cell_angle_alpha 90.00
_cell_angle_beta 120.625(6)
_cell_angle_gamma 90.00
_cell_formula_units_Z 4
_cell_length_a 16.4839(11)
_cell_length_b 6.6740(4)
_cell_length_c 22.516(2)
_cell_measurement_temperature 293(2)
_cell_volume 2131.6(3)
_computing_cell_refinement 'CrysAlisPro, Oxford Diffraction Ltd.'
_computing_data_collection 'CrysAlisPro, Oxford Diffraction Ltd.'
_computing_data_reduction 'CrysAlisPro, Oxford Diffraction Ltd.'
_computing_structure_refinement 'SHELXL-97 (Sheldrick, 1997)'
_computing_structure_solution 'SHELXS-97 (Sheldrick, 1990)'
_diffrn_ambient_temperature 293(2)
_diffrn_measured_fraction_theta_full 0.996
_diffrn_measured_fraction_theta_max 0.996
_diffrn_measurement_device_type 'Xcalibur, Eos, Gemini'
_diffrn_measurement_method '\w scans'
_diffrn_radiation_monochromator graphite
_diffrn_radiation_source 'fine-focus sealed tube'
_diffrn_radiation_type MoK\a
_diffrn_radiation_wavelength 0.71073
_diffrn_reflns_av_R_equivalents 0.0344
_diffrn_reflns_av_sigmaI/netI 0.0582
_diffrn_reflns_limit_h_max 18
_diffrn_reflns_limit_h_min -11
_diffrn_reflns_limit_k_max 7
_diffrn_reflns_limit_k_min -7
_diffrn_reflns_limit_l_max 12
_diffrn_reflns_limit_l_min -25
_diffrn_reflns_number 6691
_diffrn_reflns_theta_full 23.27
_diffrn_reflns_theta_max 23.27
_diffrn_reflns_theta_min 2.87
_diffrn_standards_decay_% none
_diffrn_standards_interval_count 'not applicable'
_diffrn_standards_interval_time 'not applicable'
_diffrn_standards_number 'not applicable'
_exptl_absorpt_coefficient_mu 0.168
_exptl_absorpt_correction_T_max 0.9736
_exptl_absorpt_correction_T_min 0.9672
_exptl_absorpt_correction_type multi-scan
_exptl_absorpt_process_details 'CrysAlisPro, Oxford Diffraction Ltd.'
_exptl_crystal_colour colorless
_exptl_crystal_density_diffrn 1.310
_exptl_crystal_description block
_exptl_crystal_F_000 888
_exptl_crystal_size_max 0.20
_exptl_crystal_size_mid 0.16
_exptl_crystal_size_min 0.16
_refine_diff_density_max 0.329
_refine_diff_density_min -0.261
_refine_diff_density_rms 0.039
_refine_ls_extinction_method none
_refine_ls_goodness_of_fit_ref 0.880
_refine_ls_hydrogen_treatment constr
_refine_ls_matrix_type full
_refine_ls_number_parameters 268
_refine_ls_number_reflns 3068
_refine_ls_number_restraints 0
_refine_ls_restrained_S_all 0.880
_refine_ls_R_factor_all 0.0823
_refine_ls_R_factor_gt 0.0447
_refine_ls_shift/su_max 0.000
_refine_ls_shift/su_mean 0.000
_refine_ls_structure_factor_coef Fsqd
_refine_ls_weighting_details 'calc w=1/[\s^2^(Fo^2^)+(0.0594P)^2^+0.0000P] where P=(Fo^2^+2Fc^2^)/3'
_refine_ls_weighting_scheme calc
_refine_ls_wR_factor_gt 0.0991
_refine_ls_wR_factor_ref 0.1084
_reflns_number_gt 1826
_reflns_number_total 3068
_reflns_threshold_expression >2sigma(I)
_cod_data_source_file jo102240u_si_002_03.cif
_cod_data_source_block compd-31a
_cod_database_code 4026018

loop_
_symmetry_equiv_pos_as_xyz
'x, y, z'
'-x, y, -z+1/2'
'-x, -y, -z'
'x, -y, z-1/2'

loop_
_atom_site_label
_atom_site_type_symbol
_atom_site_fract_x
_atom_site_fract_y
_atom_site_fract_z
_atom_site_U_iso_or_equiv
_atom_site_adp_type
_atom_site_occupancy
_atom_site_symmetry_multiplicity
_atom_site_calc_flag
_atom_site_refinement_flags
P1 P 0.25268(6) 0.75199(13) 0.42961(4) 0.0557(3) Uani 1 1 d .
O1 O 0.15009(14) 0.6693(3) 0.39644(10) 0.0566(6) Uani 1 1 d .
O2 O 0.24617(15) 0.9605(3) 0.45911(10) 0.0663(6) Uani 1 1 d .
O3 O 0.32069(17) 0.6205(4) 0.48276(12) 0.0994(9) Uani 1 1 d .
O4 O 0.11399(17) 0.5607(3) 0.15127(11) 0.0731(7) Uani 1 1 d .
O5 O 0.25237(15) 0.5668(3) 0.15556(11) 0.0642(6) Uani 1 1 d .
O6 O 0.22383(16) 1.0042(3) 0.12852(11) 0.0723(7) Uani 1 1 d .
O7 O 0.37852(15) 0.9428(3) 0.18988(10) 0.0645(6) Uani 1 1 d .
C1 C 0.0715(2) 0.7990(5) 0.35476(15) 0.0621(9) Uani 1 1 d .
H1A H 0.0133 0.7269 0.3404 0.074 Uiso 1 1 calc R
H1B H 0.0727 0.8363 0.3136 0.074 Uiso 1 1 calc R
C2 C 0.0730(2) 0.9880(5) 0.39312(15) 0.0569(8) Uani 1 1 d .
C3 C 0.1672(3) 1.0894(5) 0.41710(19) 0.0756(11) Uani 1 1 d .
H3A H 0.1702 1.1316 0.3770 0.091 Uiso 1 1 calc R
H3B H 0.1716 1.2083 0.4434 0.091 Uiso 1 1 calc R
C4 C 0.0616(2) 0.9397(5) 0.45434(17) 0.0807(11) Uani 1 1 d .
H4A H 0.1124 0.8548 0.4859 0.121 Uiso 1 1 calc R
H4B H 0.0027 0.8721 0.4386 0.121 Uiso 1 1 calc R
H4C H 0.0625 1.0617 0.4773 0.121 Uiso 1 1 calc R
C5 C -0.0063(3) 1.1262(6) 0.3429(2) 0.1160(16) Uani 1 1 d .
H5A H -0.0055 1.2470 0.3663 0.174 Uiso 1 1 calc R
H5B H -0.0658 1.0599 0.3257 0.174 Uiso 1 1 calc R
H5C H 0.0027 1.1586 0.3051 0.174 Uiso 1 1 calc R
C6 C 0.27388(18) 0.8022(4) 0.35951(13) 0.0413(7) Uani 1 1 d .
C7 C 0.23556(18) 0.6779(4) 0.30225(13) 0.0401(7) Uani 1 1 d .
C8 C 0.24437(18) 0.7310(4) 0.24456(13) 0.0394(7) Uani 1 1 d .
C9 C 0.29149(18) 0.9008(4) 0.24488(14) 0.0394(7) Uani 1 1 d .
C10 C 0.33558(18) 1.0254(4) 0.30401(14) 0.0405(7) Uani 1 1 d .
C11 C 0.38487(19) 1.2034(4) 0.30551(15) 0.0510(8) Uani 1 1 d .
H11 H 0.3849 1.2416 0.2658 0.061 Uiso 1 1 calc R
C12 C 0.4315(2) 1.3186(4) 0.36297(17) 0.0541(8) Uani 1 1 d .
C13 C 0.4311(2) 1.2558(5) 0.42215(17) 0.0641(9) Uani 1 1 d .
H13 H 0.4655 1.3290 0.4626 0.077 Uiso 1 1 calc R
C14 C 0.3825(2) 1.0920(4) 0.42290(15) 0.0583(9) Uani 1 1 d .
H14 H 0.3840 1.0569 0.4634 0.070 Uiso 1 1 calc R
C15 C 0.32954(18) 0.9741(4) 0.36274(14) 0.0416(7) Uani 1 1 d .
C16 C 0.1889(2) 0.4801(4) 0.29957(15) 0.0538(8) Uani 1 1 d .
H16A H 0.2125 0.4314 0.3457 0.081 Uiso 1 1 calc R
H16B H 0.2025 0.3845 0.2740 0.081 Uiso 1 1 calc R
H16C H 0.1219 0.4988 0.2774 0.081 Uiso 1 1 calc R
C17 C 0.1954(3) 0.6092(4) 0.17964(16) 0.0494(8) Uani 1 1 d .
C18 C 0.2058(3) 0.4854(5) 0.08553(16) 0.0912(13) Uani 1 1 d .
H18A H 0.1764 0.3601 0.0844 0.137 Uiso 1 1 calc R
H18B H 0.2516 0.4646 0.0718 0.137 Uiso 1 1 calc R
H18C H 0.1588 0.5781 0.0544 0.137 Uiso 1 1 calc R
C19 C 0.2927(2) 0.9575(4) 0.18092(16) 0.0486(8) Uani 1 1 d .
C20 C 0.3853(3) 0.9796(6) 0.12889(19) 0.0903(12) Uani 1 1 d .
H20A H 0.3460 0.8859 0.0934 0.136 Uiso 1 1 calc R
H20B H 0.4495 0.9635 0.1403 0.136 Uiso 1 1 calc R
H20C H 0.3648 1.1136 0.1127 0.136 Uiso 1 1 calc R
C21 C 0.4840(2) 1.5046(4) 0.36414(18) 0.0768(11) Uani 1 1 d .
H21A H 0.4770 1.5244 0.3195 0.115 Uiso 1 1 calc R
H21B H 0.5497 1.4897 0.3980 0.115 Uiso 1 1 calc R
H21C H 0.4589 1.6182 0.3756 0.115 Uiso 1 1 calc R

loop_
_atom_site_aniso_label
_atom_site_aniso_U_11
_atom_site_aniso_U_22
_atom_site_aniso_U_33
_atom_site_aniso_U_23
_atom_site_aniso_U_13
_atom_site_aniso_U_12
P1 0.0550(6) 0.0692(6) 0.0447(5) 0.0115(4) 0.0266(4) 0.0062(5)
O1 0.0589(15) 0.0531(12) 0.0691(14) 0.0054(10) 0.0408(12) -0.0010(11)
O2 0.0631(16) 0.0858(16) 0.0549(13) -0.0197(12) 0.0336(12) -0.0101(12)
O3 0.0829(19) 0.144(2) 0.0736(16) 0.0603(16) 0.0414(15) 0.0519(16)
O4 0.0576(16) 0.0874(16) 0.0699(16) -0.0243(12) 0.0293(13) -0.0192(13)
O5 0.0723(16) 0.0679(14) 0.0650(15) -0.0127(11) 0.0443(13) -0.0030(11)
O6 0.0593(16) 0.0935(16) 0.0547(14) 0.0240(13) 0.0223(12) 0.0078(12)
O7 0.0526(15) 0.0921(16) 0.0576(14) 0.0078(11) 0.0345(12) -0.0067(11)
C1 0.051(2) 0.087(2) 0.052(2) 0.0003(18) 0.0290(17) 0.0020(18)
C2 0.059(2) 0.069(2) 0.0539(19) 0.0079(17) 0.0371(17) 0.0137(17)
C3 0.106(3) 0.053(2) 0.098(3) -0.0050(19) 0.074(3) 0.004(2)
C4 0.088(3) 0.108(3) 0.070(2) -0.006(2) 0.058(2) -0.003(2)
C5 0.121(4) 0.136(4) 0.109(3) 0.047(3) 0.072(3) 0.076(3)
C6 0.0380(17) 0.0436(17) 0.0412(17) 0.0067(14) 0.0193(14) 0.0058(13)
C7 0.0389(17) 0.0383(16) 0.0461(18) 0.0013(14) 0.0239(14) 0.0011(13)
C8 0.0355(16) 0.0380(16) 0.0436(17) -0.0029(14) 0.0193(13) -0.0001(13)
C9 0.0355(17) 0.0415(17) 0.0405(17) 0.0050(14) 0.0187(14) 0.0021(13)
C10 0.0340(17) 0.0345(16) 0.0484(18) 0.0052(14) 0.0178(14) 0.0038(13)
C11 0.0455(19) 0.0468(18) 0.058(2) 0.0070(15) 0.0242(16) 0.0006(15)
C12 0.0389(19) 0.0418(18) 0.068(2) -0.0002(17) 0.0177(17) -0.0026(14)
C13 0.058(2) 0.059(2) 0.063(2) -0.0199(18) 0.0216(18) -0.0126(18)
C14 0.054(2) 0.063(2) 0.056(2) -0.0068(17) 0.0265(18) -0.0044(17)
C15 0.0369(17) 0.0413(17) 0.0412(17) -0.0012(14) 0.0159(14) 0.0022(14)
C16 0.064(2) 0.0426(17) 0.064(2) -0.0002(14) 0.0394(17) -0.0037(15)
C17 0.058(2) 0.0400(18) 0.053(2) 0.0007(15) 0.0307(19) 0.0001(17)
C18 0.146(4) 0.078(2) 0.066(2) -0.025(2) 0.067(3) -0.006(2)
C19 0.049(2) 0.0473(18) 0.049(2) 0.0032(15) 0.0247(18) -0.0053(16)
C20 0.091(3) 0.119(3) 0.089(3) 0.012(2) 0.067(2) -0.009(2)
C21 0.060(2) 0.0495(19) 0.098(3) -0.0022(17) 0.023(2) -0.0136(16)

loop_
_atom_type_symbol
_atom_type_description
_atom_type_scat_dispersion_real
_atom_type_scat_dispersion_imag
_atom_type_scat_source
C C 0.0033 0.0016 'International Tables Vol C Tables 4.2.6.8 and 6.1.1.4'
H H 0.0000 0.0000 'International Tables Vol C Tables 4.2.6.8 and 6.1.1.4'
O O 0.0106 0.0060 'International Tables Vol C Tables 4.2.6.8 and 6.1.1.4'
P P 0.1023 0.0942 'International Tables Vol C Tables 4.2.6.8 and 6.1.1.4'

loop_
_geom_angle_atom_site_label_1
_geom_angle_atom_site_label_2
_geom_angle_atom_site_label_3
_geom_angle
O3 P1 O1 112.06(14)
O3 P1 O2 112.29(15)
O1 P1 O2 103.00(11)
O3 P1 C6 114.88(14)
O1 P1 C6 106.93(12)
O2 P1 C6 106.83(12)
C1 O1 P1 119.71(18)
C3 O2 P1 119.05(19)
C17 O5 C18 115.2(3)
C19 O7 C20 115.6(2)
O1 C1 C2 112.3(2)
O1 C1 H1A 109.1
C2 C1 H1A 109.1
O1 C1 H1B 109.1
C2 C1 H1B 109.1
H1A C1 H1B 107.9
C4 C2 C3 110.4(3)
C4 C2 C1 111.5(3)
C3 C2 C1 106.8(2)
C4 C2 C5 110.3(3)
C3 C2 C5 109.1(3)
C1 C2 C5 108.7(3)
O2 C3 C2 112.7(3)
O2 C3 H3A 109.1
C2 C3 H3A 109.1
O2 C3 H3B 109.1
C2 C3 H3B 109.1
H3A C3 H3B 107.8
C2 C4 H4A 109.5
C2 C4 H4B 109.5
H4A C4 H4B 109.5
C2 C4 H4C 109.5
H4A C4 H4C 109.5
H4B C4 H4C 109.5
C2 C5 H5A 109.5
C2 C5 H5B 109.5
H5A C5 H5B 109.5
C2 C5 H5C 109.5
H5A C5 H5C 109.5
H5B C5 H5C 109.5
C7 C6 C15 119.9(2)
C7 C6 P1 120.0(2)
C15 C6 P1 120.1(2)
C6 C7 C8 119.4(2)
C6 C7 C16 122.7(2)
C8 C7 C16 117.8(2)
C9 C8 C7 121.4(2)
C9 C8 C17 118.4(2)
C7 C8 C17 120.0(2)
C8 C9 C10 120.5(2)
C8 C9 C19 119.2(2)
C10 C9 C19 120.2(2)
C9 C10 C15 119.3(2)
C9 C10 C11 121.6(3)
C15 C10 C11 119.2(2)
C12 C11 C10 122.2(3)
C12 C11 H11 118.9
C10 C11 H11 118.9
C11 C12 C13 117.5(3)
C11 C12 C21 121.7(3)
C13 C12 C21 120.8(3)
C14 C13 C12 122.7(3)
C14 C13 H13 118.6
C12 C13 H13 118.6
C13 C14 C15 120.9(3)
C13 C14 H14 119.5
C15 C14 H14 119.5
C10 C15 C14 117.1(3)
C10 C15 C6 119.2(2)
C14 C15 C6 123.6(3)
C7 C16 H16A 109.5
C7 C16 H16B 109.5
H16A C16 H16B 109.5
C7 C16 H16C 109.5
H16A C16 H16C 109.5
H16B C16 H16C 109.5
O4 C17 O5 123.7(3)
O4 C17 C8 124.5(3)
O5 C17 C8 111.8(3)
O5 C18 H18A 109.5
O5 C18 H18B 109.5
H18A C18 H18B 109.5
O5 C18 H18C 109.5
H18A C18 H18C 109.5
H18B C18 H18C 109.5
O6 C19 O7 125.1(3)
O6 C19 C9 123.2(3)
O7 C19 C9 111.7(2)
O7 C20 H20A 109.5
O7 C20 H20B 109.5
H20A C20 H20B 109.5
O7 C20 H20C 109.5
H20A C20 H20C 109.5
H20B C20 H20C 109.5
C12 C21 H21A 109.5
C12 C21 H21B 109.5
H21A C21 H21B 109.5
C12 C21 H21C 109.5
H21A C21 H21C 109.5
H21B C21 H21C 109.5

loop_
_geom_bond_atom_site_label_1
_geom_bond_atom_site_label_2
_geom_bond_distance
P1 O3 1.447(2)
P1 O1 1.561(2)
P1 O2 1.569(2)
P1 C6 1.813(3)
O1 C1 1.439(3)
O2 C3 1.441(4)
O4 C17 1.200(3)
O5 C17 1.333(4)
O5 C18 1.462(3)
O6 C19 1.189(3)
O7 C19 1.328(3)
O7 C20 1.454(4)
C1 C2 1.522(4)
C1 H1A 0.9700
C1 H1B 0.9700
C2 C4 1.517(4)
C2 C3 1.519(4)
C2 C5 1.527(4)
C3 H3A 0.9700
C3 H3B 0.9700
C4 H4A 0.9600
C4 H4B 0.9600
C4 H4C 0.9600
C5 H5A 0.9600
C5 H5B 0.9600
C5 H5C 0.9600
C6 C7 1.386(3)
C6 C15 1.448(4)
C7 C8 1.423(4)
C7 C16 1.514(4)
C8 C9 1.372(3)
C8 C17 1.499(4)
C9 C10 1.416(4)
C9 C19 1.499(4)
C10 C15 1.418(4)
C10 C11 1.430(4)
C11 C12 1.357(4)
C11 H11 0.9300
C12 C13 1.400(4)
C12 C21 1.506(4)
C13 C14 1.360(4)
C13 H13 0.9300
C14 C15 1.418(4)
C14 H14 0.9300
C16 H16A 0.9600
C16 H16B 0.9600
C16 H16C 0.9600
C18 H18A 0.9600
C18 H18B 0.9600
C18 H18C 0.9600
C20 H20A 0.9600
C20 H20B 0.9600
C20 H20C 0.9600
C21 H21A 0.9600
C21 H21B 0.9600
C21 H21C 0.9600

loop_
_cod_related_entry_id
_cod_related_entry_database
_cod_related_entry_code
1 ChemSpider 30659340
